data_7231002
loop_
_publ_author_name
'Mohamed, Sharmarke'
'Li, Liang'

_publ_section_title
;
 From serendipity to supramolecular design: assessing the utility of
 computed crystal form landscapes in inferring the risks of crystal
 hydration in carboxylic acids
;
_journal_issue 39
_journal_name_full CrystEngComm
_journal_page_first 6026
_journal_paper_doi 10.1039/C8CE00758F
_journal_volume 20
_journal_year 2018
_chemical_formula_moiety 'C12 H18 O2'
_chemical_formula_sum 'C12 H18 O2'
_chemical_formula_weight 194.26
_chemical_melting_point 407
_chemical_name_common '1-Adamantylacetic acid'
_chemical_name_systematic '1-Adamantaneacetic acid'
_space_group_crystal_system monoclinic
_space_group_IT_number 14
_space_group_name_Hall '-P 2yn'
_space_group_name_H-M_alt 'P 1 21/n 1'
_symmetry_space_group_name_Hall '-P 2yn'
_symmetry_space_group_name_H-M 'P 1 21/n 1'
_atom_sites_solution_hydrogens difmap
_atom_sites_solution_primary direct
_audit_creation_date 2018-04-02
_audit_creation_method
;
Olex2 1.2
(compiled 2017.03.28 svn.r3405 for OlexSys, GUI svn.r5337)
;
_audit_update_record
;
2018-05-04 deposited with the CCDC.
2018-06-22 downloaded from the CCDC.
;
_cell_angle_alpha 90
_cell_angle_beta 111.339(11)
_cell_angle_gamma 90
_cell_formula_units_Z 8
_cell_length_a 18.173(13)
_cell_length_b 6.598(5)
_cell_length_c 18.585(13)
_cell_measurement_reflns_used 5513
_cell_measurement_temperature 100
_cell_measurement_theta_max 28.56
_cell_measurement_theta_min 2.68
_cell_volume 2076(3)
_computing_molecular_graphics 'Olex2 (Dolomanov et al., 2009)'
_computing_publication_material 'Olex2 (Dolomanov et al., 2009)'
_computing_structure_refinement 'ShelXL (Sheldrick, 2015)'
_computing_structure_solution 'ShelXS (Sheldrick, 2008)'
_diffrn_ambient_temperature 100.0
_diffrn_measured_fraction_theta_full 1.000
_diffrn_measured_fraction_theta_max 0.985
_diffrn_measurement_device_type 'Bruker APEX-II CCD'
_diffrn_measurement_method '\f and \w scans'
_diffrn_radiation_type MoK\a
_diffrn_radiation_wavelength 0.71073
_diffrn_reflns_av_R_equivalents 0.0679
_diffrn_reflns_av_unetI/netI 0.0414
_diffrn_reflns_Laue_measured_fraction_full 1.000
_diffrn_reflns_Laue_measured_fraction_max 0.985
_diffrn_reflns_limit_h_max 24
_diffrn_reflns_limit_h_min -24
_diffrn_reflns_limit_k_max 8
_diffrn_reflns_limit_k_min -8
_diffrn_reflns_limit_l_max 25
_diffrn_reflns_limit_l_min -25
_diffrn_reflns_number 38969
_diffrn_reflns_point_group_measured_fraction_full 1.000
_diffrn_reflns_point_group_measured_fraction_max 0.985
_diffrn_reflns_theta_full 25.242
_diffrn_reflns_theta_max 28.887
_diffrn_reflns_theta_min 1.342
_exptl_absorpt_coefficient_mu 0.083
_exptl_absorpt_correction_T_max 0.7458
_exptl_absorpt_correction_T_min 0.6465
_exptl_absorpt_correction_type multi-scan
_exptl_absorpt_process_details
;
SADABS-2014/5 (Bruker,2014/5) was used for absorption correction.
wR2(int) was 0.0992 before and 0.0529 after correction.
The Ratio of minimum to maximum transmission is 0.8669.
The \l/2 correction factor is Not present.
;
_exptl_crystal_colour colourless
_exptl_crystal_colour_primary colourless
_exptl_crystal_density_diffrn 1.243
_exptl_crystal_description needle
_exptl_crystal_F_000 848
_exptl_crystal_recrystallization_method 'Re-crystallisation from solvent: Acetone'
_exptl_crystal_size_max 0.3
_exptl_crystal_size_mid 0.03
_exptl_crystal_size_min 0.015
_refine_diff_density_max 0.339
_refine_diff_density_min -0.251
_refine_diff_density_rms 0.055
_refine_ls_extinction_method none
_refine_ls_goodness_of_fit_ref 1.026
_refine_ls_hydrogen_treatment refall
_refine_ls_matrix_type full
_refine_ls_number_parameters 397
_refine_ls_number_reflns 5366
_refine_ls_number_restraints 0
_refine_ls_restrained_S_all 1.026
_refine_ls_R_factor_all 0.0737
_refine_ls_R_factor_gt 0.0426
_refine_ls_shift/su_max 0.000
_refine_ls_shift/su_mean 0.000
_refine_ls_structure_factor_coef Fsqd
_refine_ls_weighting_details 'w=1/[\s^2^(Fo^2^)+(0.0510P)^2^+0.4120P] where P=(Fo^2^+2Fc^2^)/3'
_refine_ls_weighting_scheme calc
_refine_ls_wR_factor_gt 0.0938
_refine_ls_wR_factor_ref 0.1094
_reflns_Friedel_coverage 0.000
_reflns_number_gt 3803
_reflns_number_total 5366
_reflns_threshold_expression 'I > 2\s(I)'
_cod_data_source_file c8ce00758f2.cif
_cod_data_source_block mo_sharmarke3a_0m
_cod_depositor_comments 'Adding full bibliography for 7231001--7231002.cif.'
_cod_original_cell_volume 2075(3)
_cod_database_code 7231002
_shelx_shelxl_version_number 2018/1
_shelx_space_group_comment
;
The symmetry employed for this shelxl refinement is uniquely defined
by the following loop, which should always be used as a source of
symmetry information in preference to the above space-group names.
They are only intended as comments.
;
_shelx_estimated_absorpt_t_max 0.999
_shelx_estimated_absorpt_t_min 0.976
_olex2_refinement_description
;
;
_olex2_submission_special_instructions 'No special instructions were received'

loop_
_space_group_symop_operation_xyz
'x, y, z'
'-x+1/2, y+1/2, -z+1/2'
'-x, -y, -z'
'x-1/2, -y-1/2, z-1/2'

loop_
_atom_site_label
_atom_site_type_symbol
_atom_site_fract_x
_atom_site_fract_y
_atom_site_fract_z
_atom_site_U_iso_or_equiv
_atom_site_adp_type
_atom_site_occupancy
_atom_site_site_symmetry_order
_atom_site_calc_flag
O1 O 0.75739(5) 0.49251(14) 0.73372(6) 0.0190(2) Uani 1 1 d
O2 O 0.65576(6) 0.69970(15) 0.67752(6) 0.0208(2) Uani 1 1 d
H1 H 0.6912(13) 0.790(3) 0.7120(13) 0.056(6) Uiso 1 1 d
C1 C 0.68949(8) 0.5181(2) 0.68794(8) 0.0147(3) Uani 1 1 d
C2 C 0.63774(8) 0.3528(2) 0.63931(8) 0.0143(3) Uani 1 1 d
H2 H 0.5821(9) 0.387(2) 0.6306(9) 0.019(4) Uiso 1 1 d
H3 H 0.6532(9) 0.231(2) 0.6707(9) 0.021(4) Uiso 1 1 d
C3 C 0.64613(7) 0.3181(2) 0.56017(7) 0.0123(3) Uani 1 1 d
C4 C 0.73200(8) 0.2674(2) 0.56880(8) 0.0159(3) Uani 1 1 d
H4 H 0.7677(9) 0.380(3) 0.5944(9) 0.023(4) Uiso 1 1 d
H5 H 0.7495(10) 0.146(3) 0.6033(9) 0.026(4) Uiso 1 1 d
C5 C 0.73629(8) 0.2244(2) 0.48861(8) 0.0172(3) Uani 1 1 d
H6 H 0.7922(9) 0.196(2) 0.4958(9) 0.019(4) Uiso 1 1 d
C6 C 0.68332(8) 0.0426(2) 0.45127(9) 0.0195(3) Uani 1 1 d
H7 H 0.7013(10) -0.080(3) 0.4842(10) 0.029(5) Uiso 1 1 d
H8 H 0.6864(9) 0.005(2) 0.3985(10) 0.027(4) Uiso 1 1 d
C7 C 0.59739(8) 0.0917(2) 0.44166(8) 0.0186(3) Uani 1 1 d
H9 H 0.5624(9) -0.028(2) 0.4186(9) 0.021(4) Uiso 1 1 d
C8 C 0.59301(8) 0.1361(2) 0.52132(8) 0.0158(3) Uani 1 1 d
H10 H 0.5370(10) 0.169(3) 0.5142(9) 0.025(4) Uiso 1 1 d
H11 H 0.6090(9) 0.016(2) 0.5553(9) 0.022(4) Uiso 1 1 d
C9 C 0.56912(8) 0.2788(2) 0.38955(8) 0.0207(3) Uani 1 1 d
H12 H 0.5138(9) 0.310(2) 0.3814(9) 0.019(4) Uiso 1 1 d
H13 H 0.5724(10) 0.247(3) 0.3380(11) 0.033(5) Uiso 1 1 d
C10 C 0.62222(8) 0.4613(2) 0.42706(8) 0.0182(3) Uani 1 1 d
H14 H 0.6052(10) 0.582(3) 0.3940(10) 0.028(4) Uiso 1 1 d
C11 C 0.70827(8) 0.4121(2) 0.43656(8) 0.0199(3) Uani 1 1 d
H15 H 0.7453(10) 0.529(3) 0.4607(10) 0.028(5) Uiso 1 1 d
H16 H 0.7124(9) 0.384(2) 0.3848(9) 0.022(4) Uiso 1 1 d
C12 C 0.61862(8) 0.5050(2) 0.50710(8) 0.0157(3) Uani 1 1 d
H17 H 0.5636(9) 0.542(2) 0.5017(9) 0.023(4) Uiso 1 1 d
H18 H 0.6535(9) 0.620(2) 0.5314(9) 0.016(4) Uiso 1 1 d
O3 O 0.73652(6) 0.52431(15) 0.25361(6) 0.0225(2) Uani 1 1 d
O4 O 0.68304(6) 0.31809(16) 0.15324(6) 0.0245(2) Uani 1 1 d
H19 H 0.7172(12) 0.232(3) 0.1892(12) 0.046(6) Uiso 1 1 d
C13 C 0.69134(8) 0.4988(2) 0.18673(8) 0.0164(3) Uani 1 1 d
C14 C 0.64085(8) 0.6622(2) 0.13551(8) 0.0167(3) Uani 1 1 d
H20 H 0.6299(9) 0.622(2) 0.0805(9) 0.020(4) Uiso 1 1 d
H21 H 0.6714(9) 0.784(2) 0.1496(9) 0.017(4) Uiso 1 1 d
C15 C 0.56024(7) 0.6946(2) 0.14512(7) 0.0130(3) Uani 1 1 d
C16 C 0.57071(8) 0.7511(2) 0.22914(8) 0.0164(3) Uani 1 1 d
H22 H 0.5983(9) 0.642(3) 0.2656(9) 0.022(4) Uiso 1 1 d
H23 H 0.6063(9) 0.874(3) 0.2438(9) 0.025(4) Uiso 1 1 d
C17 C 0.48941(8) 0.7914(2) 0.23479(8) 0.0175(3) Uani 1 1 d
H24 H 0.4973(9) 0.828(2) 0.2888(10) 0.023(4) Uiso 1 1 d
C18 C 0.44830(9) 0.9681(2) 0.18121(8) 0.0192(3) Uani 1 1 d
H25 H 0.4832(9) 1.093(3) 0.1987(9) 0.022(4) Uiso 1 1 d
H26 H 0.3957(10) 0.997(2) 0.1851(10) 0.025(4) Uiso 1 1 d
C19 C 0.43668(8) 0.9125(2) 0.09712(8) 0.0180(3) Uani 1 1 d
H27 H 0.4103(9) 1.027(2) 0.0620(9) 0.021(4) Uiso 1 1 d
C20 C 0.51787(8) 0.8711(2) 0.09137(8) 0.0174(3) Uani 1 1 d
H28 H 0.5098(9) 0.835(2) 0.0356(10) 0.023(4) Uiso 1 1 d
H29 H 0.5517(9) 0.995(2) 0.1042(9) 0.021(4) Uiso 1 1 d
C21 C 0.38520(8) 0.7204(2) 0.07288(8) 0.0194(3) Uani 1 1 d
H30 H 0.3767(9) 0.688(3) 0.0178(10) 0.026(4) Uiso 1 1 d
H31 H 0.3345(10) 0.743(2) 0.0779(9) 0.025(4) Uiso 1 1 d
C22 C 0.42645(8) 0.5442(2) 0.12665(8) 0.0172(3) Uani 1 1 d
H32 H 0.3945(9) 0.419(2) 0.1122(9) 0.021(4) Uiso 1 1 d
C23 C 0.43738(8) 0.6008(2) 0.21029(8) 0.0185(3) Uani 1 1 d
H33 H 0.4629(9) 0.489(2) 0.2462(9) 0.021(4) Uiso 1 1 d
H34 H 0.3850(10) 0.629(3) 0.2133(9) 0.026(4) Uiso 1 1 d
C24 C 0.50794(8) 0.5039(2) 0.12153(8) 0.0155(3) Uani 1 1 d
H35 H 0.5006(9) 0.464(2) 0.0675(10) 0.024(4) Uiso 1 1 d
H36 H 0.5346(9) 0.389(2) 0.1570(9) 0.018(4) Uiso 1 1 d

loop_
_atom_site_aniso_label
_atom_site_aniso_U_11
_atom_site_aniso_U_22
_atom_site_aniso_U_33
_atom_site_aniso_U_23
_atom_site_aniso_U_13
_atom_site_aniso_U_12
O1 0.0179(5) 0.0149(5) 0.0203(5) 0.0000(4) 0.0024(4) 0.0000(4)
O2 0.0199(5) 0.0137(5) 0.0244(5) -0.0027(4) 0.0029(4) 0.0022(4)
C1 0.0181(6) 0.0147(6) 0.0142(6) 0.0001(5) 0.0093(5) -0.0013(5)
C2 0.0148(6) 0.0135(7) 0.0159(6) 0.0007(5) 0.0071(5) -0.0001(5)
C3 0.0117(6) 0.0123(6) 0.0134(6) 0.0001(5) 0.0051(5) -0.0002(5)
C4 0.0121(6) 0.0194(7) 0.0161(7) 0.0005(5) 0.0052(5) 0.0008(5)
C5 0.0140(6) 0.0218(7) 0.0182(7) 0.0001(5) 0.0085(5) 0.0040(5)
C6 0.0235(7) 0.0186(7) 0.0185(7) -0.0012(6) 0.0102(6) 0.0055(6)
C7 0.0187(7) 0.0169(7) 0.0196(7) -0.0044(6) 0.0061(6) -0.0017(5)
C8 0.0163(6) 0.0134(7) 0.0181(7) -0.0013(5) 0.0067(5) -0.0024(5)
C9 0.0176(7) 0.0285(8) 0.0138(7) -0.0016(6) 0.0031(5) 0.0045(6)
C10 0.0225(7) 0.0183(7) 0.0156(7) 0.0042(5) 0.0090(6) 0.0048(5)
C11 0.0223(7) 0.0232(8) 0.0181(7) 0.0012(6) 0.0119(6) -0.0006(6)
C12 0.0178(6) 0.0139(7) 0.0167(7) 0.0012(5) 0.0080(5) 0.0024(5)
O3 0.0213(5) 0.0182(5) 0.0241(5) 0.0005(4) 0.0038(4) 0.0000(4)
O4 0.0267(5) 0.0191(5) 0.0248(6) -0.0016(4) 0.0059(5) 0.0052(4)
C13 0.0140(6) 0.0170(7) 0.0217(7) 0.0010(5) 0.0106(5) -0.0012(5)
C14 0.0162(6) 0.0157(7) 0.0203(7) 0.0021(6) 0.0090(5) -0.0010(5)
C15 0.0135(6) 0.0123(6) 0.0144(6) 0.0013(5) 0.0063(5) -0.0006(5)
C16 0.0157(6) 0.0195(7) 0.0137(6) -0.0001(5) 0.0050(5) -0.0010(5)
C17 0.0183(6) 0.0207(7) 0.0146(7) -0.0011(5) 0.0072(5) 0.0008(5)
C18 0.0193(7) 0.0167(7) 0.0229(7) -0.0024(6) 0.0090(6) 0.0019(5)
C19 0.0187(7) 0.0153(7) 0.0195(7) 0.0041(5) 0.0065(6) 0.0040(5)
C20 0.0191(7) 0.0156(7) 0.0185(7) 0.0039(5) 0.0082(6) 0.0005(5)
C21 0.0158(6) 0.0236(8) 0.0171(7) 0.0001(6) 0.0037(5) 0.0013(5)
C22 0.0150(6) 0.0163(7) 0.0204(7) -0.0018(5) 0.0064(5) -0.0040(5)
C23 0.0164(7) 0.0209(7) 0.0213(7) 0.0038(6) 0.0106(6) 0.0007(5)
C24 0.0161(6) 0.0128(6) 0.0187(7) -0.0002(5) 0.0077(5) -0.0016(5)

loop_
_atom_type_symbol
_atom_type_description
_atom_type_scat_dispersion_real
_atom_type_scat_dispersion_imag
_atom_type_scat_source
C C 0.0033 0.0016 'International Tables Vol C Tables 4.2.6.8 and 6.1.1.4'
H H 0.0000 0.0000 'International Tables Vol C Tables 4.2.6.8 and 6.1.1.4'
O O 0.0106 0.0060 'International Tables Vol C Tables 4.2.6.8 and 6.1.1.4'

loop_
_geom_angle_atom_site_label_1
_geom_angle_atom_site_label_2
_geom_angle_atom_site_label_3
_geom_angle
C1 O2 H1 107.8(13)
O1 C1 O2 121.24(12)
O1 C1 C2 124.47(12)
O2 C1 C2 114.29(12)
C1 C2 H2 108.1(9)
C1 C2 H3 104.9(9)
C1 C2 C3 114.87(11)
H2 C2 H3 110.0(13)
C3 C2 H2 109.0(9)
C3 C2 H3 109.8(9)
C4 C3 C2 112.18(10)
C8 C3 C2 107.32(11)
C8 C3 C4 108.41(11)
C12 C3 C2 111.56(11)
C12 C3 C4 108.60(11)
C12 C3 C8 108.66(12)
C3 C4 H4 110.5(9)
C3 C4 H5 108.2(9)
C3 C4 C5 110.03(11)
H4 C4 H5 107.0(13)
C5 C4 H4 110.3(9)
C5 C4 H5 110.7(9)
C4 C5 H6 108.2(9)
C6 C5 C4 109.59(12)
C6 C5 H6 110.9(9)
C6 C5 C11 109.54(12)
C11 C5 C4 109.68(12)
C11 C5 H6 109.0(9)
C5 C6 H7 110.2(10)
C5 C6 H8 111.9(9)
C5 C6 C7 109.28(12)
H7 C6 H8 105.7(13)
C7 C6 H7 109.6(10)
C7 C6 H8 110.1(9)
C6 C7 H9 110.0(9)
C8 C7 C6 109.49(11)
C8 C7 H9 108.3(9)
C9 C7 C6 109.54(12)
C9 C7 H9 110.3(9)
C9 C7 C8 109.31(12)
C3 C8 H10 109.0(10)
C3 C8 H11 109.7(9)
C7 C8 C3 110.79(11)
C7 C8 H10 108.6(9)
C7 C8 H11 110.8(9)
H10 C8 H11 107.9(13)
C7 C9 H12 110.9(9)
C7 C9 H13 108.2(10)
C7 C9 C10 109.35(12)
H12 C9 H13 108.0(13)
C10 C9 H12 110.0(9)
C10 C9 H13 110.4(10)
C9 C10 H14 110.3(10)
C9 C10 C11 109.21(12)
C11 C10 H14 108.5(10)
C12 C10 C9 110.08(12)
C12 C10 H14 109.7(10)
C12 C10 C11 109.05(11)
C5 C11 C10 109.32(11)
C5 C11 H15 108.5(10)
C5 C11 H16 109.4(9)
C10 C11 H15 111.9(10)
C10 C11 H16 110.6(9)
H15 C11 H16 107.0(13)
C3 C12 H17 109.8(9)
C3 C12 H18 108.6(9)
C10 C12 C3 110.49(12)
C10 C12 H17 110.0(9)
C10 C12 H18 109.9(9)
H17 C12 H18 108.1(13)
C13 O4 H19 106.3(12)
O3 C13 O4 121.20(13)
O3 C13 C14 124.80(13)
O4 C13 C14 114.00(13)
C13 C14 H20 107.9(9)
C13 C14 H21 105.5(9)
C13 C14 C15 114.11(11)
H20 C14 H21 112.3(13)
C15 C14 H20 107.9(9)
C15 C14 H21 109.3(9)
C16 C15 C14 111.97(11)
C20 C15 C14 107.37(11)
C20 C15 C16 108.68(12)
C24 C15 C14 111.36(11)
C24 C15 C16 108.67(11)
C24 C15 C20 108.70(12)
C15 C16 H22 111.1(9)
C15 C16 H23 107.3(9)
H22 C16 H23 106.5(13)
C17 C16 C15 109.94(11)
C17 C16 H22 109.8(9)
C17 C16 H23 112.2(9)
C16 C17 H24 108.8(9)
C18 C17 C16 109.78(12)
C18 C17 H24 109.2(9)
C18 C17 C23 109.03(12)
C23 C17 C16 109.84(12)
C23 C17 H24 110.2(9)
C17 C18 H25 107.8(9)
C17 C18 H26 110.5(10)
C17 C18 C19 109.33(12)
H25 C18 H26 108.8(13)
C19 C18 H25 110.9(9)
C19 C18 H26 109.6(10)
C18 C19 H27 109.9(9)
C20 C19 C18 109.30(11)
C20 C19 H27 109.4(9)
C20 C19 C21 109.15(12)
C21 C19 C18 109.63(12)
C21 C19 H27 109.5(9)
C15 C20 H28 109.6(9)
C15 C20 H29 110.1(9)
C19 C20 C15 110.68(11)
C19 C20 H28 108.9(9)
C19 C20 H29 111.1(9)
H28 C20 H29 106.3(13)
C19 C21 H30 108.9(10)
C19 C21 H31 109.9(10)
H30 C21 H31 109.4(13)
C22 C21 C19 109.32(12)
C22 C21 H30 111.2(10)
C22 C21 H31 108.1(10)
C21 C22 H32 110.7(9)
C21 C22 C23 109.02(12)
C21 C22 C24 110.02(12)
C23 C22 H32 108.9(9)
C23 C22 C24 109.29(11)
C24 C22 H32 108.8(9)
C17 C23 C22 109.66(11)
C17 C23 H33 108.8(9)
C17 C23 H34 109.1(10)
C22 C23 H33 110.9(9)
C22 C23 H34 109.2(9)
H33 C23 H34 109.1(13)
C15 C24 H35 110.2(9)
C15 C24 H36 109.2(9)
C22 C24 C15 110.39(11)
C22 C24 H35 109.1(9)
C22 C24 H36 109.5(9)
H35 C24 H36 108.5(12)

loop_
_geom_bond_atom_site_label_1
_geom_bond_atom_site_label_2
_geom_bond_distance
O1 C1 1.2293(17)
O2 H1 0.94(2)
O2 C1 1.3276(18)
C1 C2 1.507(2)
C2 H2 0.989(16)
C2 H3 0.972(16)
C2 C3 1.550(2)
C3 C4 1.546(2)
C3 C8 1.5449(19)
C3 C12 1.544(2)
C4 H4 0.985(17)
C4 H5 1.004(17)
C4 C5 1.547(2)
C5 H6 0.993(16)
C5 C6 1.536(2)
C5 C11 1.540(2)
C6 H7 0.997(18)
C6 H8 1.032(17)
C6 C7 1.540(2)
C7 H9 1.007(16)
C7 C8 1.540(2)
C7 C9 1.537(2)
C8 H10 1.001(17)
C8 H11 0.991(16)
C9 H12 0.983(15)
C9 H13 1.004(18)
C9 C10 1.542(2)
C10 H14 0.985(18)
C10 C11 1.543(2)
C10 C12 1.540(2)
C11 H15 1.014(17)
C11 H16 1.008(16)
C12 H17 0.998(16)
C12 H18 0.988(16)
O3 C13 1.2266(18)
O4 H19 0.92(2)
O4 C13 1.3279(19)
C13 C14 1.508(2)
C14 H20 1.002(16)
C14 H21 0.956(16)
C14 C15 1.554(2)
C15 C16 1.548(2)
C15 C20 1.545(2)
C15 C24 1.541(2)
C16 H22 0.992(17)
C16 H23 1.010(17)
C16 C17 1.542(2)
C17 H24 0.991(17)
C17 C18 1.538(2)
C17 C23 1.540(2)
C18 H25 1.017(16)
C18 H26 1.003(17)
C18 C19 1.543(2)
C19 H27 0.997(16)
C19 C20 1.542(2)
C19 C21 1.542(2)
C20 H28 1.021(17)
C20 H29 0.998(16)
C21 H30 1.000(17)
C21 H31 0.970(17)
C21 C22 1.538(2)
C22 H32 0.987(16)
C22 C23 1.540(2)
C22 C24 1.541(2)
C23 H33 0.990(16)
C23 H34 0.990(16)
C24 H35 0.999(17)
C24 H36 1.005(16)

loop_
_geom_hbond_atom_site_label_D
_geom_hbond_atom_site_label_H
_geom_hbond_atom_site_label_A
_geom_hbond_distance_DH
_geom_hbond_distance_HA
_geom_hbond_distance_DA
_geom_hbond_angle_DHA
_geom_hbond_site_symmetry_A
_geom_hbond_publ_flag
O2 H1 O1 0.94(2) 1.73(2) 2.6550(18) 168(2) 2_656 yes
O4 H19 O3 0.92(2) 1.75(2) 2.6550(19) 165.7(19) 2_645 yes

loop_
_geom_torsion_atom_site_label_1
_geom_torsion_atom_site_label_2
_geom_torsion_atom_site_label_3
_geom_torsion_atom_site_label_4
_geom_torsion
O1 C1 C2 C3 -88.32(17)
O2 C1 C2 C3 91.49(14)
C1 C2 C3 C4 57.59(15)
C1 C2 C3 C8 176.56(11)
C1 C2 C3 C12 -64.52(15)
C2 C3 C4 C5 177.35(11)
C2 C3 C8 C7 179.64(11)
C2 C3 C12 C10 -176.15(11)
C3 C4 C5 C6 -60.51(15)
C3 C4 C5 C11 59.78(15)
C4 C3 C8 C7 -58.99(14)
C4 C3 C12 C10 59.70(14)
C4 C5 C6 C7 60.19(15)
C4 C5 C11 C10 -60.01(15)
C5 C6 C7 C8 -59.63(15)
C5 C6 C7 C9 60.23(16)
C6 C5 C11 C10 60.31(15)
C6 C7 C8 C3 59.77(15)
C6 C7 C9 C10 -60.32(15)
C7 C9 C10 C11 60.22(15)
C7 C9 C10 C12 -59.47(15)
C8 C3 C4 C5 59.02(14)
C8 C3 C12 C10 -58.03(14)
C8 C7 C9 C10 59.64(15)
C9 C7 C8 C3 -60.23(15)
C9 C10 C11 C5 -60.16(16)
C9 C10 C12 C3 59.15(15)
C11 C5 C6 C7 -60.19(15)
C11 C10 C12 C3 -60.63(14)
C12 C3 C4 C5 -58.88(15)
C12 C3 C8 C7 58.86(14)
C12 C10 C11 C5 60.16(15)
O3 C13 C14 C15 -85.62(17)
O4 C13 C14 C15 94.15(15)
C13 C14 C15 C16 58.62(16)
C13 C14 C15 C20 177.84(12)
C13 C14 C15 C24 -63.28(15)
C14 C15 C16 C17 177.35(11)
C14 C15 C20 C19 179.68(11)
C14 C15 C24 C22 -176.44(11)
C15 C16 C17 C18 -60.28(15)
C15 C16 C17 C23 59.60(14)
C16 C15 C20 C19 -59.02(14)
C16 C15 C24 C22 59.77(14)
C16 C17 C18 C19 60.26(15)
C16 C17 C23 C22 -59.46(14)
C17 C18 C19 C20 -59.62(15)
C17 C18 C19 C21 59.98(15)
C18 C17 C23 C22 60.86(15)
C18 C19 C20 C15 59.74(15)
C18 C19 C21 C22 -60.01(15)
C19 C21 C22 C23 60.18(15)
C19 C21 C22 C24 -59.66(15)
C20 C15 C16 C17 58.91(14)
C20 C15 C24 C22 -58.35(15)
C20 C19 C21 C22 59.68(15)
C21 C19 C20 C15 -60.16(15)
C21 C22 C23 C17 -60.89(15)
C21 C22 C24 C15 59.49(15)
C23 C17 C18 C19 -60.11(15)
C23 C22 C24 C15 -60.18(14)
C24 C15 C16 C17 -59.22(14)
C24 C15 C20 C19 59.09(15)
C24 C22 C23 C17 59.40(15)
